data_7119686
loop_
_publ_author_name
'Cai, Sen-Lin'
'Yuan, Bin-Hua'
'Jiang, Yi-Xiang'
'Lin, Guo-Qiang'
'Sun, Xing-Wen'

_publ_section_title
;
 Asymmetric cinnamylation of N-tert-butanesulfinyl imines with cinnamyl
 acetates: total syntheses of (+)-lycoricidine and
 (+)-7-deoxypancratistatin.
;
_journal_issue 25
_journal_name_full 'Chemical communications (Cambridge, England)'
_journal_page_first 3520
_journal_page_last 3523
_journal_paper_doi 10.1039/c7cc00108h
_journal_volume 53
_journal_year 2017
_chemical_formula_sum 'C21 H27 N O S'
_chemical_formula_weight 341.49
_chemical_name_systematic
; 
 ? 
;
_space_group_crystal_system monoclinic
_space_group_IT_number 4
_space_group_name_Hall 'P 2yb'
_space_group_name_H-M_alt 'P 1 21 1'
_symmetry_space_group_name_Hall 'P 2yb'
_symmetry_space_group_name_H-M 'P 1 21 1'
_atom_sites_solution_hydrogens mixed
_audit_creation_method SHELXL-2013
_audit_update_record
;
2016-09-23 deposited with the CCDC.
2017-02-20 downloaded from the CCDC.
;
_cell_angle_alpha 90
_cell_angle_beta 90.00(2)
_cell_angle_gamma 90
_cell_formula_units_Z 4
_cell_length_a 5.732(8)
_cell_length_b 18.45(2)
_cell_length_c 18.87(3)
_cell_measurement_reflns_used 850
_cell_measurement_temperature 293(2)
_cell_measurement_theta_max 26.806
_cell_measurement_theta_min 2.425
_cell_volume 1996(5)
_computing_cell_refinement 'Bruker XSCANS'
_computing_data_collection 'Bruker XSCANS'
_computing_data_reduction 'Bruker SHELXTL'
_computing_molecular_graphics 'Bruker SHELXTL'
_computing_publication_material 'Bruker SHELXTL'
_computing_structure_refinement 'SHELXL-2013 (Sheldrick, 2013)'
_computing_structure_solution 'Bruker SHELXTL'
_diffrn_ambient_temperature 293(2)
_diffrn_measured_fraction_theta_full 0.993
_diffrn_measured_fraction_theta_max 0.988
_diffrn_measurement_device_type 'Bruker P4'
_diffrn_measurement_method '\w scans'
_diffrn_radiation_type MoK\a
_diffrn_radiation_wavelength 0.71073
_diffrn_reflns_av_R_equivalents 0.0678
_diffrn_reflns_av_unetI/netI 0.1334
_diffrn_reflns_Laue_measured_fraction_full 0.993
_diffrn_reflns_Laue_measured_fraction_max 0.988
_diffrn_reflns_limit_h_max 7
_diffrn_reflns_limit_h_min -6
_diffrn_reflns_limit_k_max 20
_diffrn_reflns_limit_k_min -22
_diffrn_reflns_limit_l_max 20
_diffrn_reflns_limit_l_min -23
_diffrn_reflns_number 9110
_diffrn_reflns_point_group_measured_fraction_full 0.807
_diffrn_reflns_point_group_measured_fraction_max 0.797
_diffrn_reflns_theta_full 25.242
_diffrn_reflns_theta_max 25.999
_diffrn_reflns_theta_min 1.544
_exptl_absorpt_coefficient_mu 0.169
_exptl_absorpt_correction_T_max 1.000
_exptl_absorpt_correction_T_min 0.637
_exptl_absorpt_correction_type multi-scan
_exptl_absorpt_process_details sadabs
_exptl_crystal_colour colourless
_exptl_crystal_density_diffrn 1.137
_exptl_crystal_description sheet
_exptl_crystal_F_000 736
_exptl_crystal_size_max 0.400
_exptl_crystal_size_mid 0.100
_exptl_crystal_size_min 0.080
_refine_diff_density_max 0.204
_refine_diff_density_min -0.242
_refine_diff_density_rms 0.040
_refine_ls_abs_structure_details
; 
 Classical Flack method preferred over Parsons because s.u. lower. 
;
_refine_ls_abs_structure_Flack 0.40(16)
_refine_ls_extinction_method none
_refine_ls_goodness_of_fit_ref 0.902
_refine_ls_hydrogen_treatment mixed
_refine_ls_matrix_type full
_refine_ls_number_parameters 449
_refine_ls_number_reflns 6241
_refine_ls_number_restraints 3
_refine_ls_restrained_S_all 0.904
_refine_ls_R_factor_all 0.1380
_refine_ls_R_factor_gt 0.0631
_refine_ls_shift/su_max 0.004
_refine_ls_shift/su_mean 0.000
_refine_ls_structure_factor_coef Fsqd
_refine_ls_weighting_details
; 
 w=1/[\s^2^(Fo^2^)+(0.0869P)^2^] 
 where P=(Fo^2^+2Fc^2^)/3 
;
_refine_ls_weighting_scheme calc
_refine_ls_wR_factor_gt 0.1499
_refine_ls_wR_factor_ref 0.1842
_reflns_Friedel_coverage 0.561
_reflns_Friedel_fraction_full 0.609
_reflns_Friedel_fraction_max 0.593
_reflns_number_gt 2967
_reflns_number_total 6241
_reflns_threshold_expression 'I > 2\s(I)'
_cod_data_source_file c7cc00108h2.cif
_cod_data_source_block a50312a
_cod_depositor_comments 'Adding full bibliography for 7119686--7119687.cif.'
_cod_original_cell_volume 1995(5)
_cod_database_code 7119686
_shelx_space_group_comment
; 
The symmetry employed for this shelxl refinement is uniquely defined 
by the following loop, which should always be used as a source of 
symmetry information in preference to the above space-group names. 
They are only intended as comments. 
;
_shelx_estimated_absorpt_t_min 0.936
_shelx_estimated_absorpt_t_max 0.987
_shelxl_version_number 2013-2

loop_
_space_group_symop_operation_xyz
'x, y, z'
'-x, y+1/2, -z'

loop_
_atom_site_label
_atom_site_type_symbol
_atom_site_fract_x
_atom_site_fract_y
_atom_site_fract_z
_atom_site_U_iso_or_equiv
_atom_site_adp_type
_atom_site_occupancy
_atom_site_site_symmetry_order
_atom_site_calc_flag
_atom_site_refinement_flags_posn
_atom_site_refinement_flags_adp
S1 S 0.3177(4) 0.78689(11) 0.87336(10) 0.0520(6) Uani 1 1 d . .
N1 N 0.0908(12) 0.7330(3) 0.8887(4) 0.0518(19) Uani 1 1 d . .
H1 H 0.046(11) 0.735(3) 0.934(3) 0.03(2) Uiso 1 1 d . .
O1 O 0.4969(9) 0.7770(3) 0.9291(3) 0.0750(18) Uani 1 1 d . .
C1 C 0.1168(14) 0.6575(4) 0.8651(4) 0.046(2) Uani 1 1 d . .
H1A H 0.2735 0.6407 0.8777 0.055 Uiso 1 1 calc R U
C2 C -0.0661(15) 0.6110(4) 0.9062(4) 0.053(2) Uani 1 1 d . .
H2A H -0.2209 0.6314 0.8968 0.063 Uiso 1 1 calc R U
C3 C -0.066(2) 0.5343(5) 0.8808(5) 0.070(3) Uani 1 1 d . .
H3 H 0.0775 0.5111 0.8775 0.084 Uiso 1 1 calc R U
C4 C -0.243(2) 0.4986(7) 0.8635(6) 0.102(4) Uani 1 1 d . .
H4A H -0.3901 0.5198 0.8660 0.123 Uiso 1 1 calc R U
H4B H -0.2274 0.4510 0.8482 0.123 Uiso 1 1 calc R U
C5 C 0.1670(13) 0.8734(4) 0.8929(4) 0.048(2) Uani 1 1 d . .
C6 C 0.3606(18) 0.9302(5) 0.8913(6) 0.092(4) Uani 1 1 d . .
H6A H 0.2955 0.9771 0.9007 0.138 Uiso 1 1 calc R U
H6B H 0.4331 0.9303 0.8455 0.138 Uiso 1 1 calc R U
H6C H 0.4750 0.9188 0.9268 0.138 Uiso 1 1 calc R U
C7 C 0.0440(15) 0.8718(5) 0.9639(4) 0.068(3) Uani 1 1 d . .
H7A H -0.0008 0.9202 0.9770 0.103 Uiso 1 1 calc R U
H7B H 0.1473 0.8525 0.9992 0.103 Uiso 1 1 calc R U
H7C H -0.0926 0.8419 0.9606 0.103 Uiso 1 1 calc R U
C8 C -0.0008(17) 0.8854(6) 0.8330(5) 0.077(3) Uani 1 1 d . .
H8A H -0.1232 0.8500 0.8353 0.115 Uiso 1 1 calc R U
H8B H 0.0802 0.8808 0.7886 0.115 Uiso 1 1 calc R U
H8C H -0.0667 0.9331 0.8366 0.115 Uiso 1 1 calc R U
C9 C 0.0884(14) 0.6522(4) 0.7863(4) 0.047(2) Uani 1 1 d . .
C10 C 0.2509(18) 0.6176(5) 0.7426(5) 0.073(3) Uani 1 1 d . .
H10 H 0.3850 0.5980 0.7628 0.088 Uiso 1 1 calc R U
C11 C 0.218(2) 0.6117(6) 0.6707(5) 0.078(3) Uani 1 1 d . .
H11 H 0.3302 0.5886 0.6434 0.094 Uiso 1 1 calc R U
C12 C 0.025(2) 0.6388(6) 0.6388(5) 0.073(3) Uani 1 1 d . .
C13 C -0.1335(18) 0.6742(6) 0.6815(5) 0.071(3) Uani 1 1 d . .
H13 H -0.2656 0.6942 0.6605 0.085 Uiso 1 1 calc R U
C14 C -0.1055(16) 0.6814(5) 0.7539(5) 0.066(3) Uani 1 1 d . .
H14 H -0.2170 0.7058 0.7806 0.079 Uiso 1 1 calc R U
C15 C -0.009(2) 0.6320(6) 0.5598(5) 0.105(4) Uani 1 1 d . .
H15A H 0.0856 0.6673 0.5359 0.158 Uiso 1 1 calc R U
H15B H -0.1702 0.6401 0.5485 0.158 Uiso 1 1 calc R U
H15C H 0.0357 0.5842 0.5448 0.158 Uiso 1 1 calc R U
C16 C -0.0237(15) 0.6144(4) 0.9858(4) 0.049(2) Uani 1 1 d . .
C17 C -0.1826(14) 0.6480(4) 1.0320(4) 0.054(2) Uani 1 1 d . .
H17 H -0.3150 0.6702 1.0134 0.065 Uiso 1 1 calc R U
C18 C -0.1462(17) 0.6489(5) 1.1043(5) 0.068(3) Uani 1 1 d . .
H18 H -0.2554 0.6708 1.1338 0.082 Uiso 1 1 calc R U
C19 C 0.0491(19) 0.6177(5) 1.1332(5) 0.064(3) Uani 1 1 d . .
H19 H 0.0725 0.6180 1.1820 0.077 Uiso 1 1 calc R U
C20 C 0.2116(17) 0.5857(5) 1.0882(5) 0.069(3) Uani 1 1 d . .
H20 H 0.3461 0.5653 1.1073 0.082 Uiso 1 1 calc R U
C21 C 0.1773(15) 0.5837(5) 1.0162(5) 0.062(2) Uani 1 1 d . .
H21 H 0.2881 0.5618 0.9873 0.074 Uiso 1 1 calc R U
S2 S 0.8204(4) 0.66666(11) 0.36832(11) 0.0555(6) Uani 1 1 d . .
N2 N 0.5941(13) 0.7199(4) 0.3530(4) 0.057(2) Uani 1 1 d D .
H2 H 0.546(15) 0.724(5) 0.306(3) 0.09(3) Uiso 1 1 d D .
O2 O 0.9947(11) 0.6711(4) 0.3089(3) 0.087(2) Uani 1 1 d . .
C22 C 0.6220(15) 0.7966(5) 0.3703(4) 0.054(2) Uani 1 1 d . .
H22 H 0.7772 0.8119 0.3544 0.065 Uiso 1 1 calc R U
C23 C 0.4405(15) 0.8411(4) 0.3296(4) 0.058(2) Uani 1 1 d . .
H23 H 0.2872 0.8206 0.3408 0.069 Uiso 1 1 calc R U
C24 C 0.433(2) 0.9188(5) 0.3496(6) 0.091(4) Uani 1 1 d D .
H24 H 0.5774 0.9370 0.3638 0.109 Uiso 1 1 calc R U
C25 C 0.276(3) 0.9640(9) 0.3514(9) 0.168(7) Uani 1 1 d D .
H25A H 0.1254 0.9511 0.3383 0.202 Uiso 1 1 calc R U
H25B H 0.3079 1.0112 0.3659 0.202 Uiso 1 1 calc R U
C26 C 0.6697(14) 0.5802(4) 0.3569(4) 0.054(2) Uani 1 1 d . .
C27 C 0.5550(17) 0.5763(6) 0.2844(5) 0.086(3) Uani 1 1 d . .
H27A H 0.5119 0.5270 0.2744 0.129 Uiso 1 1 calc R U
H27B H 0.6626 0.5930 0.2490 0.129 Uiso 1 1 calc R U
H27C H 0.4182 0.6063 0.2839 0.129 Uiso 1 1 calc R U
C28 C 0.8627(19) 0.5226(5) 0.3653(6) 0.101(4) Uani 1 1 d . .
H28A H 0.7929 0.4755 0.3700 0.151 Uiso 1 1 calc R U
H28B H 0.9536 0.5331 0.4067 0.151 Uiso 1 1 calc R U
H28C H 0.9618 0.5232 0.3242 0.151 Uiso 1 1 calc R U
C29 C 0.4922(18) 0.5720(6) 0.4175(5) 0.083(3) Uani 1 1 d . .
H29A H 0.3681 0.6063 0.4112 0.125 Uiso 1 1 calc R U
H29B H 0.5682 0.5807 0.4620 0.125 Uiso 1 1 calc R U
H29C H 0.4295 0.5237 0.4171 0.125 Uiso 1 1 calc R U
C30 C 0.6071(15) 0.8088(4) 0.4505(4) 0.053(2) Uani 1 1 d . .
C31 C 0.4146(16) 0.7843(6) 0.4893(5) 0.070(3) Uani 1 1 d . .
H31 H 0.2973 0.7591 0.4658 0.084 Uiso 1 1 calc R U
C32 C 0.393(2) 0.7961(7) 0.5610(5) 0.087(3) Uani 1 1 d . .
H32 H 0.2612 0.7794 0.5849 0.104 Uiso 1 1 calc R U
C33 C 0.563(2) 0.8321(7) 0.5976(5) 0.084(4) Uani 1 1 d . .
C34 C 0.750(2) 0.8580(6) 0.5591(6) 0.088(4) Uani 1 1 d . .
H34 H 0.8644 0.8842 0.5829 0.106 Uiso 1 1 calc R U
C35 C 0.7759(17) 0.8472(5) 0.4871(5) 0.071(3) Uani 1 1 d . .
H35 H 0.9055 0.8655 0.4635 0.085 Uiso 1 1 calc R U
C36 C 0.540(3) 0.8460(7) 0.6772(5) 0.131(5) Uani 1 1 d . .
H36A H 0.5395 0.8006 0.7020 0.197 Uiso 1 1 calc R U
H36B H 0.3961 0.8711 0.6863 0.197 Uiso 1 1 calc R U
H36C H 0.6684 0.8750 0.6932 0.197 Uiso 1 1 calc R U
C37 C 0.4774(14) 0.8321(4) 0.2500(4) 0.047(2) Uani 1 1 d . .
C38 C 0.3201(15) 0.7961(5) 0.2080(4) 0.058(2) Uani 1 1 d . .
H38 H 0.1867 0.7763 0.2284 0.070 Uiso 1 1 calc R U
C39 C 0.3564(17) 0.7887(5) 0.1361(5) 0.063(2) Uani 1 1 d . .
H39 H 0.2469 0.7641 0.1088 0.076 Uiso 1 1 calc R U
C40 C 0.5524(18) 0.8171(5) 0.1039(5) 0.066(3) Uani 1 1 d . .
H40 H 0.5742 0.8114 0.0554 0.079 Uiso 1 1 calc R U
C41 C 0.7100(17) 0.8527(5) 0.1420(5) 0.068(3) Uani 1 1 d . .
H41 H 0.8419 0.8720 0.1204 0.082 Uiso 1 1 calc R U
C42 C 0.6756(16) 0.8610(5) 0.2151(5) 0.064(3) Uani 1 1 d . .
H42 H 0.7861 0.8862 0.2415 0.077 Uiso 1 1 calc R U

loop_
_atom_site_aniso_label
_atom_site_aniso_U_11
_atom_site_aniso_U_22
_atom_site_aniso_U_33
_atom_site_aniso_U_23
_atom_site_aniso_U_13
_atom_site_aniso_U_12
S1 0.0428(14) 0.0488(14) 0.0644(13) 0.0013(11) 0.0051(10) -0.0030(12)
N1 0.050(5) 0.042(4) 0.064(5) -0.003(3) 0.015(4) -0.010(4)
O1 0.049(4) 0.065(4) 0.110(5) -0.011(4) -0.029(3) -0.001(3)
C1 0.040(5) 0.044(5) 0.052(5) -0.004(4) 0.001(4) -0.008(5)
C2 0.047(5) 0.045(5) 0.066(6) 0.004(4) -0.001(4) -0.007(4)
C3 0.071(7) 0.055(7) 0.085(7) 0.001(5) 0.005(6) -0.005(6)
C4 0.066(7) 0.073(8) 0.169(12) -0.016(8) -0.019(8) -0.015(7)
C5 0.040(5) 0.044(5) 0.061(5) 0.000(4) 0.006(4) -0.008(4)
C6 0.066(8) 0.054(7) 0.155(10) 0.002(6) 0.018(7) 0.001(6)
C7 0.077(7) 0.058(6) 0.070(6) -0.003(4) 0.006(5) 0.014(5)
C8 0.066(7) 0.078(7) 0.086(7) 0.010(5) -0.005(5) 0.011(6)
C9 0.045(5) 0.040(5) 0.057(5) 0.000(4) -0.001(4) -0.003(4)
C10 0.067(7) 0.082(7) 0.071(7) 0.002(5) 0.016(5) 0.017(6)
C11 0.073(8) 0.109(9) 0.053(6) -0.021(6) 0.021(6) -0.003(7)
C12 0.095(9) 0.075(7) 0.049(6) -0.001(5) 0.001(6) -0.023(6)
C13 0.076(7) 0.066(7) 0.072(7) 0.009(6) -0.005(6) -0.005(6)
C14 0.067(6) 0.070(7) 0.061(6) -0.002(5) 0.005(5) 0.008(6)
C15 0.141(11) 0.109(10) 0.066(7) -0.004(6) -0.003(7) -0.048(8)
C16 0.053(6) 0.041(5) 0.052(5) 0.004(4) -0.003(4) -0.003(4)
C17 0.044(5) 0.059(6) 0.061(6) 0.010(4) 0.004(4) 0.015(5)
C18 0.058(6) 0.069(7) 0.077(7) 0.001(5) 0.023(5) 0.012(5)
C19 0.069(7) 0.064(6) 0.060(6) -0.005(5) 0.014(5) -0.004(6)
C20 0.065(7) 0.076(7) 0.064(6) 0.011(5) -0.010(5) 0.009(6)
C21 0.051(6) 0.071(6) 0.063(6) 0.008(5) 0.003(4) 0.006(5)
S2 0.0446(14) 0.0556(15) 0.0663(14) 0.0049(11) -0.0006(11) 0.0028(12)
N2 0.055(5) 0.051(5) 0.066(5) 0.001(4) -0.009(4) 0.005(4)
O2 0.071(4) 0.083(5) 0.108(5) 0.009(4) 0.038(4) 0.002(4)
C22 0.050(6) 0.055(6) 0.059(5) -0.006(4) 0.001(4) -0.010(5)
C23 0.052(6) 0.048(5) 0.072(6) 0.003(4) 0.007(5) 0.010(4)
C24 0.114(10) 0.051(7) 0.108(8) -0.010(6) -0.033(7) 0.030(7)
C25 0.125(13) 0.081(11) 0.30(2) -0.006(12) -0.011(14) 0.020(10)
C26 0.044(5) 0.051(5) 0.067(6) 0.003(4) -0.011(5) 0.004(5)
C27 0.093(8) 0.080(7) 0.086(7) -0.030(6) -0.016(6) -0.016(7)
C28 0.083(8) 0.044(7) 0.175(11) 0.003(6) -0.039(8) 0.013(6)
C29 0.078(7) 0.085(8) 0.088(7) 0.008(6) 0.004(6) -0.020(6)
C30 0.052(5) 0.050(5) 0.057(5) -0.005(4) 0.002(4) 0.000(4)
C31 0.067(7) 0.081(7) 0.063(6) 0.009(6) 0.005(5) 0.008(6)
C32 0.082(8) 0.109(9) 0.068(7) 0.011(7) 0.026(6) 0.015(8)
C33 0.107(11) 0.087(9) 0.060(7) -0.008(6) -0.005(7) 0.042(8)
C34 0.105(10) 0.087(8) 0.074(8) -0.019(6) -0.028(7) 0.007(8)
C35 0.067(7) 0.061(6) 0.086(7) -0.013(5) -0.006(6) -0.012(5)
C36 0.207(15) 0.125(11) 0.063(7) -0.011(7) 0.002(8) 0.078(11)
C37 0.042(5) 0.042(5) 0.059(5) 0.009(4) 0.000(4) 0.008(4)
C38 0.050(6) 0.056(6) 0.068(6) -0.009(5) -0.001(5) -0.011(5)
C39 0.070(7) 0.052(5) 0.068(6) 0.007(5) -0.010(5) 0.007(6)
C40 0.067(7) 0.066(6) 0.064(6) 0.013(5) -0.004(6) 0.017(6)
C41 0.063(7) 0.069(6) 0.072(7) 0.019(5) 0.006(6) 0.005(6)
C42 0.050(6) 0.068(6) 0.074(7) 0.010(5) -0.002(5) -0.010(5)

loop_
_atom_type_symbol
_atom_type_description
_atom_type_scat_dispersion_real
_atom_type_scat_dispersion_imag
_atom_type_scat_source
C C 0.0033 0.0016 'International Tables Vol C Tables 4.2.6.8 and 6.1.1.4'
H H 0.0000 0.0000 'International Tables Vol C Tables 4.2.6.8 and 6.1.1.4'
N N 0.0061 0.0033 'International Tables Vol C Tables 4.2.6.8 and 6.1.1.4'
O O 0.0106 0.0060 'International Tables Vol C Tables 4.2.6.8 and 6.1.1.4'
S S 0.1246 0.1234 'International Tables Vol C Tables 4.2.6.8 and 6.1.1.4'

loop_
_geom_angle_atom_site_label_1
_geom_angle_atom_site_label_2
_geom_angle_atom_site_label_3
_geom_angle
O1 S1 N1 110.2(4)
O1 S1 C5 106.8(3)
N1 S1 C5 96.7(4)
C1 N1 S1 115.7(6)
N1 C1 C9 110.6(6)
N1 C1 C2 107.6(6)
C9 C1 C2 112.5(6)
C3 C2 C16 110.9(7)
C3 C2 C1 111.2(7)
C16 C2 C1 111.1(6)
C4 C3 C2 125.6(11)
C8 C5 C7 111.8(7)
C8 C5 C6 110.5(8)
C7 C5 C6 111.6(7)
C8 C5 S1 106.0(6)
C7 C5 S1 112.2(5)
C6 C5 S1 104.4(6)
C14 C9 C10 117.1(8)
C14 C9 C1 120.1(8)
C10 C9 C1 122.8(8)
C11 C10 C9 121.7(9)
C12 C11 C10 121.6(10)
C11 C12 C13 117.0(9)
C11 C12 C15 121.1(11)
C13 C12 C15 121.9(11)
C12 C13 C14 123.0(9)
C9 C14 C13 119.7(9)
C17 C16 C21 117.1(7)
C17 C16 C2 121.8(8)
C21 C16 C2 121.1(8)
C18 C17 C16 121.3(8)
C19 C18 C17 120.8(9)
C18 C19 C20 118.8(9)
C21 C20 C19 121.2(9)
C20 C21 C16 120.7(9)
O2 S2 N2 111.0(4)
O2 S2 C26 105.9(4)
N2 S2 C26 97.3(4)
C22 N2 S2 116.8(6)
N2 C22 C23 109.5(6)
N2 C22 C30 110.9(7)
C23 C22 C30 112.2(7)
C24 C23 C37 111.1(7)
C24 C23 C22 114.1(8)
C37 C23 C22 109.9(7)
C25 C24 C23 133.1(14)
C27 C26 C29 112.2(7)
C27 C26 C28 111.7(8)
C29 C26 C28 109.3(8)
C27 C26 S2 110.6(6)
C29 C26 S2 108.1(6)
C28 C26 S2 104.5(6)
C35 C30 C31 117.1(8)
C35 C30 C22 122.0(8)
C31 C30 C22 120.9(8)
C32 C31 C30 122.4(10)
C33 C32 C31 120.5(10)
C32 C33 C34 117.2(10)
C32 C33 C36 120.8(13)
C34 C33 C36 121.9(12)
C33 C34 C35 123.5(11)
C34 C35 C30 119.3(10)
C38 C37 C42 116.2(8)
C38 C37 C23 122.0(8)
C42 C37 C23 121.8(8)
C37 C38 C39 121.1(8)
C38 C39 C40 121.2(9)
C41 C40 C39 120.2(10)
C40 C41 C42 119.4(10)
C41 C42 C37 121.9(9)

loop_
_geom_bond_atom_site_label_1
_geom_bond_atom_site_label_2
_geom_bond_distance
S1 O1 1.482(5)
S1 N1 1.663(7)
S1 C5 1.851(8)
N1 C1 1.469(10)
C1 C9 1.499(10)
C1 C2 1.562(10)
C2 C3 1.492(12)
C2 C16 1.523(10)
C3 C4 1.253(12)
C5 C8 1.501(11)
C5 C7 1.515(11)
C5 C6 1.526(12)
C9 C14 1.378(11)
C9 C10 1.397(11)
C10 C11 1.374(12)
C11 C12 1.351(14)
C12 C13 1.381(14)
C12 C15 1.509(13)
C13 C14 1.381(12)
C16 C17 1.405(11)
C16 C21 1.406(11)
C17 C18 1.381(11)
C18 C19 1.371(12)
C19 C20 1.392(13)
C20 C21 1.372(11)
S2 O2 1.503(6)
S2 N2 1.653(7)
S2 C26 1.827(9)
N2 C22 1.460(11)
C22 C23 1.532(11)
C22 C30 1.533(11)
C23 C24 1.482(12)
C23 C37 1.526(11)
C24 C25 1.230(14)
C26 C27 1.520(11)
C26 C29 1.538(12)
C26 C28 1.542(12)
C30 C35 1.384(11)
C30 C31 1.399(11)
C31 C32 1.376(12)
C32 C33 1.369(15)
C33 C34 1.378(15)
C33 C36 1.529(14)
C34 C35 1.381(13)
C37 C38 1.372(10)
C37 C42 1.417(11)
C38 C39 1.380(11)
C39 C40 1.381(12)
C40 C41 1.328(12)
C41 C42 1.402(12)
